data_4307113
loop_
_publ_author_name
'Yanjie Cui'
'Abdeljalil Assoud'
'Jianxiao Xu'
'Holger Kleinke'

_publ_section_title
;
Structures and Physical Properties of New Semiconducting Gold and Copper
Polytellurides: Ba7Au2Te14 and Ba6.76Cu2.42Te14
;
_journal_name_full 'Inorganic Chemistry'
_journal_page_first 1215
_journal_page_last 1221
_journal_paper_doi 10.1021/ic061616d
_journal_volume 46
_journal_year 2007
_chemical_formula_sum 'Ba6.76 Cu2.42 Te14'
_chemical_formula_weight 2868.59
_chemical_name_systematic
; 
 ? 
;
_space_group_IT_number 193
_symmetry_cell_setting hexagonal
_symmetry_space_group_name_Hall '-P 6c 2'
_symmetry_space_group_name_H-M 'P 63/m c m'
_atom_sites_solution_hydrogens none
_atom_sites_solution_primary direct
_atom_sites_solution_secondary difmap
_audit_creation_method SHELXL-97
_cell_angle_alpha 90.00
_cell_angle_beta 90.00
_cell_angle_gamma 120.00
_cell_formula_units_Z 2
_cell_length_a 14.1332(4)
_cell_length_b 14.1332(4)
_cell_length_c 9.2108(6)
_cell_measurement_temperature 298(2)
_cell_volume 1593.34(12)
_computing_structure_refinement 'SHELXL-97 (Sheldrick, 1997)'
_computing_structure_solution 'SHELXS-97 (Sheldrick, 1990)'
_diffrn_ambient_temperature 298(2)
_diffrn_measured_fraction_theta_full 0.998
_diffrn_measured_fraction_theta_max 0.998
_diffrn_radiation_monochromator graphite
_diffrn_radiation_source 'fine-focus sealed tube'
_diffrn_radiation_type MoK\a
_diffrn_radiation_wavelength 0.71073
_diffrn_reflns_av_R_equivalents 0.0315
_diffrn_reflns_av_sigmaI/netI 0.0155
_diffrn_reflns_limit_h_max 22
_diffrn_reflns_limit_h_min -19
_diffrn_reflns_limit_k_max 16
_diffrn_reflns_limit_k_min -22
_diffrn_reflns_limit_l_max 14
_diffrn_reflns_limit_l_min -14
_diffrn_reflns_number 16080
_diffrn_reflns_theta_full 34.99
_diffrn_reflns_theta_max 34.99
_diffrn_reflns_theta_min 2.88
_exptl_absorpt_coefficient_mu 22.344
_exptl_absorpt_correction_T_max 1
_exptl_absorpt_correction_T_min 0.641070
_exptl_absorpt_correction_type numerical
_exptl_absorpt_process_details 'SADABS; SAINT'
_exptl_crystal_colour Black
_exptl_crystal_density_diffrn 5.979
_exptl_crystal_density_method 'not measured'
_exptl_crystal_description Plate
_exptl_crystal_F_000 2353
_exptl_crystal_size_max 0.0090
_exptl_crystal_size_mid 0.0084
_exptl_crystal_size_min 0.0020
_refine_diff_density_max 3.298
_refine_diff_density_min -3.105
_refine_diff_density_rms 0.377
_refine_ls_extinction_coef 0.00056(4)
_refine_ls_extinction_expression Fc^*^=kFc[1+0.001xFc^2^\l^3^/sin(2\q)]^-1/4^
_refine_ls_extinction_method SHELXL
_refine_ls_goodness_of_fit_ref 1.243
_refine_ls_hydrogen_treatment none
_refine_ls_matrix_type full
_refine_ls_number_parameters 39
_refine_ls_number_reflns 1307
_refine_ls_number_restraints 0
_refine_ls_restrained_S_all 1.243
_refine_ls_R_factor_all 0.0378
_refine_ls_R_factor_gt 0.0369
_refine_ls_shift/su_max 0.000
_refine_ls_shift/su_mean 0.000
_refine_ls_structure_factor_coef Fsqd
_refine_ls_weighting_details 'calc w=1/[\s^2^(Fo^2^)+(0.0217P)^2^+29.2717P] where P=(Fo^2^+2Fc^2^)/3'
_refine_ls_weighting_scheme calc
_refine_ls_wR_factor_gt 0.0799
_refine_ls_wR_factor_ref 0.0803
_reflns_number_gt 1287
_reflns_number_total 1307
_reflns_threshold_expression >2sigma(I)
_cod_data_source_file ic061616dsi20060827_041630.cif
_cod_data_source_block Ba7-xCu2+yTe14
_cod_depositor_comments
;
The following automatic conversions were performed:
'_symmetry_cell_setting' value 'Hexagonal' changed to 'hexagonal'
according to '/home/saulius/struct/CIF-dictionaries/cif_core.dic'
dictionary named 'cif_core.dic' version 2.4.1 from 2010-06-29.

Automatic conversion script
Id: cif_fix_enum 1527 2010-12-29 10:47:43Z saulius 
;
_cod_database_code 4307113

loop_
_symmetry_equiv_pos_as_xyz
'x, y, z'
'-y, x-y, z'
'-x+y, -x, z'
'-x, -y, z+1/2'
'y, -x+y, z+1/2'
'x-y, x, z+1/2'
'y, x, -z+1/2'
'x-y, -y, -z+1/2'
'-x, -x+y, -z+1/2'
'-y, -x, -z'
'-x+y, y, -z'
'x, x-y, -z'
'-x, -y, -z'
'y, -x+y, -z'
'x-y, x, -z'
'x, y, -z-1/2'
'-y, x-y, -z-1/2'
'-x+y, -x, -z-1/2'
'-y, -x, z-1/2'
'-x+y, y, z-1/2'
'x, x-y, z-1/2'
'y, x, z'
'x-y, -y, z'
'-x, -x+y, z'

loop_
_atom_site_label
_atom_site_type_symbol
_atom_site_fract_x
_atom_site_fract_y
_atom_site_fract_z
_atom_site_U_iso_or_equiv
_atom_site_adp_type
_atom_site_occupancy
_atom_site_symmetry_multiplicity
_atom_site_calc_flag
_atom_site_refinement_flags
_atom_site_disorder_assembly
_atom_site_disorder_group
Ba1 Ba 0.45096(4) 0.20789(4) 0.2500 0.01462(11) Uani 1 2 d S . .
Ba2 Ba 0.0000 0.0000 0.5000 0.0660(13) Uani 0.763(10) 12 d SP . .
Te1 Te 0.17585(6) 0.0000 0.2500 0.0354(3) Uani 1 4 d S . .
Te2 Te 0.32582(4) 0.32582(4) 0.02718(6) 0.02161(13) Uani 1 2 d S . .
Te3 Te 0.46933(5) 0.46933(5) 0.2500 0.01754(15) Uani 1 4 d S . .
Te4 Te 0.6667 0.3333 0.0000 0.01434(15) Uani 1 6 d S . .
Cu1 Cu 0.19523(18) 0.19523(18) 0.2500 0.0232(7) Uani 0.617(8) 4 d SP . .
Cu2 Cu 0.1549(12) 0.1549(12) 0.089(2) 0.042(5) Uani 0.095(7) 2 d SP . .

loop_
_atom_site_aniso_label
_atom_site_aniso_U_11
_atom_site_aniso_U_22
_atom_site_aniso_U_33
_atom_site_aniso_U_23
_atom_site_aniso_U_13
_atom_site_aniso_U_12
Ba1 0.01447(18) 0.01391(18) 0.01520(17) 0.000 0.000 0.00688(14)
Ba2 0.0869(19) 0.0869(19) 0.0243(11) 0.000 0.000 0.0435(9)
Te1 0.0157(3) 0.0148(3) 0.0755(8) 0.000 0.000 0.00742(17)
Te2 0.0254(2) 0.0254(2) 0.0225(2) 0.00407(18) 0.00407(18) 0.0190(2)
Te3 0.0155(2) 0.0155(2) 0.0228(3) 0.000 0.000 0.0087(2)
Te4 0.0154(2) 0.0154(2) 0.0122(3) 0.000 0.000 0.00771(10)
Cu1 0.0172(9) 0.0172(9) 0.0359(15) 0.000 0.000 0.0092(9)
Cu2 0.037(7) 0.037(7) 0.060(11) 0.016(7) 0.016(7) 0.025(7)

loop_
_atom_type_symbol
_atom_type_description
_atom_type_scat_dispersion_real
_atom_type_scat_dispersion_imag
_atom_type_scat_source
Cu Cu 0.3201 1.2651 'International Tables Vol C Tables 4.2.6.8 and 6.1.1.4'
Te Te -0.5308 1.6751 'International Tables Vol C Tables 4.2.6.8 and 6.1.1.4'
Ba Ba -0.3244 2.2819 'International Tables Vol C Tables 4.2.6.8 and 6.1.1.4'

loop_
_geom_angle_atom_site_label_1
_geom_angle_atom_site_label_2
_geom_angle_atom_site_label_3
_geom_angle
_geom_angle_site_symmetry_1
_geom_angle_site_symmetry_3
_geom_angle_publ_flag
Te1 Ba1 Te4 137.819(6) . 16_556 ?
Te1 Ba1 Te4 137.819(6) . . ?
Te4 Ba1 Te4 81.938(10) 16_556 . ?
Te1 Ba1 Cu1 43.93(4) . . ?
Te4 Ba1 Cu1 129.36(2) 16_556 . ?
Te4 Ba1 Cu1 129.36(2) . . ?
Te1 Ba1 Te3 110.056(18) . . ?
Te4 Ba1 Te3 83.225(11) 16_556 . ?
Te4 Ba1 Te3 83.225(11) . . ?
Cu1 Ba1 Te3 66.13(4) . . ?
Te1 Ba1 Te2 78.077(15) . 16_556 ?
Te4 Ba1 Te2 84.049(10) 16_556 16_556 ?
Te4 Ba1 Te2 129.855(16) . 16_556 ?
Cu1 Ba1 Te2 45.44(2) . 16_556 ?
Te3 Ba1 Te2 47.338(12) . 16_556 ?
Te1 Ba1 Te2 78.077(15) . . ?
Te4 Ba1 Te2 129.855(16) 16_556 . ?
Te4 Ba1 Te2 84.049(10) . . ?
Cu1 Ba1 Te2 45.44(2) . . ?
Te3 Ba1 Te2 47.338(12) . . ?
Te2 Ba1 Te2 69.190(17) 16_556 . ?
Te1 Ba1 Te2 55.465(12) . 14 ?
Te4 Ba1 Te2 145.219(17) 16_556 14 ?
Te4 Ba1 Te2 84.016(10) . 14 ?
Cu1 Ba1 Te2 83.47(3) . 14 ?
Te3 Ba1 Te2 126.396(12) . 14 ?
Te2 Ba1 Te2 128.47(2) 16_556 14 ?
Te2 Ba1 Te2 79.661(15) . 14 ?
Te1 Ba1 Te2 55.465(12) . 5 ?
Te4 Ba1 Te2 84.016(10) 16_556 5 ?
Te4 Ba1 Te2 145.219(17) . 5 ?
Cu1 Ba1 Te2 83.47(3) . 5 ?
Te3 Ba1 Te2 126.396(12) . 5 ?
Te2 Ba1 Te2 79.661(15) 16_556 5 ?
Te2 Ba1 Te2 128.47(2) . 5 ?
Te2 Ba1 Te2 89.798(17) 14 5 ?
Te1 Ba1 Te3 89.123(16) . 2_655 ?
Te4 Ba1 Te3 82.324(10) 16_556 2_655 ?
Te4 Ba1 Te3 82.324(10) . 2_655 ?
Cu1 Ba1 Te3 133.05(4) . 2_655 ?
Te3 Ba1 Te3 160.822(14) . 2_655 ?
Te2 Ba1 Te3 142.522(11) 16_556 2_655 ?
Te2 Ba1 Te3 142.522(11) . 2_655 ?
Te2 Ba1 Te3 64.321(12) 14 2_655 ?
Te2 Ba1 Te3 64.321(12) 5 2_655 ?
Te1 Ba1 Ba1 161.07(2) . 3_665 ?
Te4 Ba1 Ba1 49.163(4) 16_556 3_665 ?
Te4 Ba1 Ba1 49.163(4) . 3_665 ?
Cu1 Ba1 Ba1 117.14(4) . 3_665 ?
Te3 Ba1 Ba1 51.011(15) . 3_665 ?
Te2 Ba1 Ba1 86.381(16) 16_556 3_665 ?
Te2 Ba1 Ba1 86.381(16) . 3_665 ?
Te2 Ba1 Ba1 132.380(10) 14 3_665 ?
Te2 Ba1 Ba1 132.380(10) 5 3_665 ?
Te3 Ba1 Ba1 109.810(13) 2_655 3_665 ?
Te1 Ba1 Ba1 138.93(2) . 2_655 ?
Te4 Ba1 Ba1 49.163(4) 16_556 2_655 ?
Te4 Ba1 Ba1 49.163(4) . 2_655 ?
Cu1 Ba1 Ba1 177.14(4) . 2_655 ?
Te3 Ba1 Ba1 111.011(15) . 2_655 ?
Te2 Ba1 Ba1 132.784(12) 16_556 2_655 ?
Te2 Ba1 Ba1 132.784(12) . 2_655 ?
Te2 Ba1 Ba1 98.535(16) 14 2_655 ?
Te2 Ba1 Ba1 98.535(16) 5 2_655 ?
Te3 Ba1 Ba1 49.810(13) 2_655 2_655 ?
Ba1 Ba1 Ba1 60.0 3_665 2_655 ?
Cu2 Ba2 Cu2 180.0(15) 16_556 4 ?
Cu2 Ba2 Cu2 108.3(5) 16_556 18_556 ?
Cu2 Ba2 Cu2 71.7(5) 4 18_556 ?
Cu2 Ba2 Cu2 71.7(5) 16_556 6 ?
Cu2 Ba2 Cu2 108.3(5) 4 6 ?
Cu2 Ba2 Cu2 180.000(1) 18_556 6 ?
Cu2 Ba2 Cu2 108.3(5) 16_556 17_556 ?
Cu2 Ba2 Cu2 71.7(5) 4 17_556 ?
Cu2 Ba2 Cu2 108.3(5) 18_556 17_556 ?
Cu2 Ba2 Cu2 71.7(5) 6 17_556 ?
Cu2 Ba2 Cu2 71.7(5) 16_556 5 ?
Cu2 Ba2 Cu2 108.3(5) 4 5 ?
Cu2 Ba2 Cu2 71.7(5) 18_556 5 ?
Cu2 Ba2 Cu2 108.3(5) 6 5 ?
Cu2 Ba2 Cu2 180.000(1) 17_556 5 ?
Cu2 Ba2 Te1 63.4(5) 16_556 15_556 ?
Cu2 Ba2 Te1 116.6(5) 4 15_556 ?
Cu2 Ba2 Te1 125.6(3) 18_556 15_556 ?
Cu2 Ba2 Te1 54.4(3) 6 15_556 ?
Cu2 Ba2 Te1 125.6(3) 17_556 15_556 ?
Cu2 Ba2 Te1 54.4(3) 5 15_556 ?
Cu2 Ba2 Te1 116.6(5) 16_556 3 ?
Cu2 Ba2 Te1 63.4(5) 4 3 ?
Cu2 Ba2 Te1 54.4(3) 18_556 3 ?
Cu2 Ba2 Te1 125.6(3) 6 3 ?
Cu2 Ba2 Te1 54.4(3) 17_556 3 ?
Cu2 Ba2 Te1 125.6(3) 5 3 ?
Te1 Ba2 Te1 180.0 15_556 3 ?
Cu2 Ba2 Te1 54.4(3) 16_556 . ?
Cu2 Ba2 Te1 125.6(3) 4 . ?
Cu2 Ba2 Te1 54.4(3) 18_556 . ?
Cu2 Ba2 Te1 125.6(3) 6 . ?
Cu2 Ba2 Te1 116.6(5) 17_556 . ?
Cu2 Ba2 Te1 63.4(5) 5 . ?
Te1 Ba2 Te1 101.121(16) 15_556 . ?
Te1 Ba2 Te1 78.879(16) 3 . ?
Cu2 Ba2 Te1 125.6(3) 16_556 13_556 ?
Cu2 Ba2 Te1 54.4(3) 4 13_556 ?
Cu2 Ba2 Te1 125.6(3) 18_556 13_556 ?
Cu2 Ba2 Te1 54.4(3) 6 13_556 ?
Cu2 Ba2 Te1 63.4(5) 17_556 13_556 ?
Cu2 Ba2 Te1 116.6(5) 5 13_556 ?
Te1 Ba2 Te1 78.879(16) 15_556 13_556 ?
Te1 Ba2 Te1 101.121(16) 3 13_556 ?
Te1 Ba2 Te1 180.00(2) . 13_556 ?
Cu2 Ba2 Te1 54.4(3) 16_556 2 ?
Cu2 Ba2 Te1 125.6(3) 4 2 ?
Cu2 Ba2 Te1 116.6(5) 18_556 2 ?
Cu2 Ba2 Te1 63.4(5) 6 2 ?
Cu2 Ba2 Te1 54.4(3) 17_556 2 ?
Cu2 Ba2 Te1 125.6(3) 5 2 ?
Te1 Ba2 Te1 101.121(16) 15_556 2 ?
Te1 Ba2 Te1 78.879(16) 3 2 ?
Te1 Ba2 Te1 78.879(16) . 2 ?
Te1 Ba2 Te1 101.121(16) 13_556 2 ?
Cu2 Ba2 Te1 125.6(3) 16_556 14_556 ?
Cu2 Ba2 Te1 54.4(3) 4 14_556 ?
Cu2 Ba2 Te1 63.4(5) 18_556 14_556 ?
Cu2 Ba2 Te1 116.6(5) 6 14_556 ?
Cu2 Ba2 Te1 125.6(3) 17_556 14_556 ?
Cu2 Ba2 Te1 54.4(3) 5 14_556 ?
Te1 Ba2 Te1 78.879(16) 15_556 14_556 ?
Te1 Ba2 Te1 101.121(16) 3 14_556 ?
Te1 Ba2 Te1 101.121(16) . 14_556 ?
Te1 Ba2 Te1 78.879(16) 13_556 14_556 ?
Te1 Ba2 Te1 180.00(2) 2 14_556 ?
Cu1 Te1 Cu1 130.34(10) 3 . ?
Cu1 Te1 Cu2 33.9(4) 3 3 ?
Cu1 Te1 Cu2 114.2(4) . 3 ?
Cu1 Te1 Cu2 114.2(4) 3 16_556 ?
Cu1 Te1 Cu2 33.9(4) . 16_556 ?
Cu2 Te1 Cu2 119.9(5) 3 16_556 ?
Cu1 Te1 Cu2 33.9(4) 3 18_556 ?
Cu1 Te1 Cu2 114.2(4) . 18_556 ?
Cu2 Te1 Cu2 64.4(8) 3 18_556 ?
Cu2 Te1 Cu2 86.1(8) 16_556 18_556 ?
Cu1 Te1 Cu2 114.2(4) 3 . ?
Cu1 Te1 Cu2 33.9(4) . . ?
Cu2 Te1 Cu2 86.1(8) 3 . ?
Cu2 Te1 Cu2 64.4(8) 16_556 . ?
Cu2 Te1 Cu2 119.9(5) 18_556 . ?
Cu1 Te1 Cu2 87.73(13) 3 14 ?
Cu1 Te1 Cu2 87.73(13) . 14 ?
Cu2 Te1 Cu2 54.7(5) 3 14 ?
Cu2 Te1 Cu2 118.9(3) 16_556 14 ?
Cu2 Te1 Cu2 118.9(3) 18_556 14 ?
Cu2 Te1 Cu2 54.7(5) . 14 ?
Cu1 Te1 Cu2 87.73(13) 3 5 ?
Cu1 Te1 Cu2 87.73(13) . 5 ?
Cu2 Te1 Cu2 118.9(3) 3 5 ?
Cu2 Te1 Cu2 54.7(5) 16_556 5 ?
Cu2 Te1 Cu2 54.7(5) 18_556 5 ?
Cu2 Te1 Cu2 118.9(3) . 5 ?
Cu2 Te1 Cu2 169.2(6) 14 5 ?
Cu1 Te1 Ba2 72.06(4) 3 4_554 ?
Cu1 Te1 Ba2 72.06(4) . 4_554 ?
Cu2 Te1 Ba2 43.2(4) 3 4_554 ?
Cu2 Te1 Ba2 89.7(3) 16_556 4_554 ?
Cu2 Te1 Ba2 89.7(3) 18_556 4_554 ?
Cu2 Te1 Ba2 43.2(4) . 4_554 ?
Cu2 Te1 Ba2 41.8(3) 14 4_554 ?
Cu2 Te1 Ba2 127.4(3) 5 4_554 ?
Cu1 Te1 Ba2 72.06(4) 3 . ?
Cu1 Te1 Ba2 72.06(4) . . ?
Cu2 Te1 Ba2 89.7(3) 3 . ?
Cu2 Te1 Ba2 43.2(4) 16_556 . ?
Cu2 Te1 Ba2 43.2(4) 18_556 . ?
Cu2 Te1 Ba2 89.7(3) . . ?
Cu2 Te1 Ba2 127.4(3) 14 . ?
Cu2 Te1 Ba2 41.8(3) 5 . ?
Ba2 Te1 Ba2 85.63(2) 4_554 . ?
Cu1 Te1 Ba1 161.28(5) 3 . ?
Cu1 Te1 Ba1 68.38(5) . . ?
Cu2 Te1 Ba1 147.1(3) 3 . ?
Cu2 Te1 Ba1 81.4(3) 16_556 . ?
Cu2 Te1 Ba1 147.1(3) 18_556 . ?
Cu2 Te1 Ba1 81.4(3) . . ?
Cu2 Te1 Ba1 93.7(2) 14 . ?
Cu2 Te1 Ba1 93.7(2) 5 . ?
Ba2 Te1 Ba1 120.360(5) 4_554 . ?
Ba2 Te1 Ba1 120.360(5) . . ?
Cu1 Te1 Ba1 68.38(5) 3 8 ?
Cu1 Te1 Ba1 161.28(5) . 8 ?
Cu2 Te1 Ba1 81.4(3) 3 8 ?
Cu2 Te1 Ba1 147.1(3) 16_556 8 ?
Cu2 Te1 Ba1 81.4(3) 18_556 8 ?
Cu2 Te1 Ba1 147.1(3) . 8 ?
Cu2 Te1 Ba1 93.7(2) 14 8 ?
Cu2 Te1 Ba1 93.7(2) 5 8 ?
Ba2 Te1 Ba1 120.360(5) 4_554 8 ?
Ba2 Te1 Ba1 120.360(5) . 8 ?
Ba1 Te1 Ba1 92.89(3) . 8 ?
Cu2 Te2 Cu1 34.7(5) . . ?
Cu2 Te2 Te3 121.3(5) . . ?
Cu1 Te2 Te3 86.63(4) . . ?
Cu2 Te2 Ba1 83.3(3) . . ?
Cu1 Te2 Ba1 65.62(2) . . ?
Te3 Te2 Ba1 65.560(12) . . ?
Cu2 Te2 Ba1 83.3(3) . 7 ?
Cu1 Te2 Ba1 65.62(2) . 7 ?
Te3 Te2 Ba1 65.560(12) . 7 ?
Ba1 Te2 Ba1 110.785(18) . 7 ?
Cu2 Te2 Ba1 104.1(3) . 21 ?
Cu1 Te2 Ba1 125.47(2) . 21 ?
Te3 Te2 Ba1 116.348(16) . 21 ?
Ba1 Te2 Ba1 79.664(7) . 21 ?
Ba1 Te2 Ba1 168.131(17) 7 21 ?
Cu2 Te2 Ba1 104.1(3) . 15 ?
Cu1 Te2 Ba1 125.47(2) . 15 ?
Te3 Te2 Ba1 116.348(16) . 15 ?
Ba1 Te2 Ba1 168.131(17) . 15 ?
Ba1 Te2 Ba1 79.664(6) 7 15 ?
Ba1 Te2 Ba1 89.416(17) 21 15 ?
Te2 Te3 Te2 90.67(3) . 16_556 ?
Te2 Te3 Ba1 67.102(13) . . ?
Te2 Te3 Ba1 67.102(13) 16_556 . ?
Te2 Te3 Ba1 67.102(13) . 7 ?
Te2 Te3 Ba1 67.102(13) 16_556 7 ?
Ba1 Te3 Ba1 112.78(2) . 7 ?
Te2 Te3 Ba1 120.130(8) . 3_665 ?
Te2 Te3 Ba1 120.130(8) 16_556 3_665 ?
Ba1 Te3 Ba1 79.178(14) . 3_665 ?
Ba1 Te3 Ba1 168.040(18) 7 3_665 ?
Te2 Te3 Ba1 120.130(8) . 9_665 ?
Te2 Te3 Ba1 120.130(8) 16_556 9_665 ?
Ba1 Te3 Ba1 168.040(18) . 9_665 ?
Ba1 Te3 Ba1 79.178(14) 7 9_665 ?
Ba1 Te3 Ba1 88.86(2) 3_665 9_665 ?
Ba1 Te4 Ba1 82.517(10) 20_655 2_655 ?
Ba1 Te4 Ba1 81.673(8) 20_655 21 ?
Ba1 Te4 Ba1 143.331(14) 2_655 21 ?
Ba1 Te4 Ba1 143.331(14) 20_655 3_665 ?
Ba1 Te4 Ba1 81.674(8) 2_655 3_665 ?
Ba1 Te4 Ba1 128.152(14) 21 3_665 ?
Ba1 Te4 Ba1 128.152(14) 20_655 . ?
Ba1 Te4 Ba1 81.674(8) 2_655 . ?
Ba1 Te4 Ba1 82.517(10) 21 . ?
Ba1 Te4 Ba1 81.674(8) 3_665 . ?
Ba1 Te4 Ba1 81.674(8) 20_655 19_665 ?
Ba1 Te4 Ba1 128.152(14) 2_655 19_665 ?
Ba1 Te4 Ba1 81.674(8) 21 19_665 ?
Ba1 Te4 Ba1 82.517(10) 3_665 19_665 ?
Ba1 Te4 Ba1 143.331(14) . 19_665 ?
Cu2 Cu1 Cu2 137.9(11) . 16_556 ?
Cu2 Cu1 Te1 78.1(3) . . ?
Cu2 Cu1 Te1 78.1(3) 16_556 . ?
Cu2 Cu1 Te1 78.1(3) . 2 ?
Cu2 Cu1 Te1 78.1(3) 16_556 2 ?
Te1 Cu1 Te1 109.66(10) . 2 ?
Cu2 Cu1 Te2 159.1(6) . 16_556 ?
Cu2 Cu1 Te2 63.0(6) 16_556 16_556 ?
Te1 Cu1 Te2 112.653(15) . 16_556 ?
Te1 Cu1 Te2 112.653(15) 2 16_556 ?
Cu2 Cu1 Te2 63.0(6) . . ?
Cu2 Cu1 Te2 159.1(6) 16_556 . ?
Te1 Cu1 Te2 112.653(15) . . ?
Te1 Cu1 Te2 112.653(15) 2 . ?
Te2 Cu1 Te2 96.07(8) 16_556 . ?
Cu2 Cu1 Ba1 101.1(3) . . ?
Cu2 Cu1 Ba1 101.1(3) 16_556 . ?
Te1 Cu1 Ba1 67.69(2) . . ?
Te1 Cu1 Ba1 177.35(8) 2 . ?
Te2 Cu1 Ba1 68.93(4) 16_556 . ?
Te2 Cu1 Ba1 68.93(4) . . ?
Cu2 Cu1 Ba1 101.1(3) . 7 ?
Cu2 Cu1 Ba1 101.1(3) 16_556 7 ?
Te1 Cu1 Ba1 177.35(8) . 7 ?
Te1 Cu1 Ba1 67.69(2) 2 7 ?
Te2 Cu1 Ba1 68.93(4) 16_556 7 ?
Te2 Cu1 Ba1 68.93(4) . 7 ?
Ba1 Cu1 Ba1 114.96(7) . 7 ?
Cu2 Cu1 Ba2 29.1(6) . 4_554 ?
Cu2 Cu1 Ba2 108.8(6) 16_556 4_554 ?
Te1 Cu1 Ba2 63.75(4) . 4_554 ?
Te1 Cu1 Ba2 63.75(4) 2 4_554 ?
Te2 Cu1 Ba2 171.81(7) 16_556 4_554 ?
Te2 Cu1 Ba2 92.118(19) . 4_554 ?
Ba1 Cu1 Ba2 114.375(16) . 4_554 ?
Ba1 Cu1 Ba2 114.375(16) 7 4_554 ?
Cu2 Cu1 Ba2 108.8(6) . . ?
Cu2 Cu1 Ba2 29.1(6) 16_556 . ?
Te1 Cu1 Ba2 63.75(4) . . ?
Te1 Cu1 Ba2 63.75(4) 2 . ?
Te2 Cu1 Ba2 92.118(19) 16_556 . ?
Te2 Cu1 Ba2 171.81(7) . . ?
Ba1 Cu1 Ba2 114.375(16) . . ?
Ba1 Cu1 Ba2 114.375(16) 7 . ?
Ba2 Cu1 Ba2 79.69(5) 4_554 . ?
Cu1 Cu2 Ba2 131.7(9) . 4_554 ?
Cu1 Cu2 Te2 82.3(7) . . ?
Ba2 Cu2 Te2 146.1(9) 4_554 . ?
Cu1 Cu2 Cu2 134.8(7) . 15 ?
Ba2 Cu2 Cu2 54.2(2) 4_554 15 ?
Te2 Cu2 Cu2 104.5(6) . 15 ?
Cu1 Cu2 Cu2 134.8(7) . 14 ?
Ba2 Cu2 Cu2 54.2(2) 4_554 14 ?
Te2 Cu2 Cu2 104.5(6) . 14 ?
Cu2 Cu2 Cu2 87.6(10) 15 14 ?
Cu1 Cu2 Te1 68.0(5) . . ?
Ba2 Cu2 Te1 82.4(4) 4_554 . ?
Te2 Cu2 Te1 117.0(5) . . ?
Cu2 Cu2 Te1 136.1(4) 15 . ?
Cu2 Cu2 Te1 69.4(4) 14 . ?
Cu1 Cu2 Te1 68.0(5) . 2 ?
Ba2 Cu2 Te1 82.4(4) 4_554 2 ?
Te2 Cu2 Te1 117.0(5) . 2 ?
Cu2 Cu2 Te1 69.4(4) 15 2 ?
Cu2 Cu2 Te1 136.1(4) 14 2 ?
Te1 Cu2 Te1 101.6(6) . 2 ?
Cu1 Cu2 Cu2 21.1(6) . 16_556 ?
Ba2 Cu2 Cu2 110.6(5) 4_554 16_556 ?
Te2 Cu2 Cu2 103.3(5) . 16_556 ?
Cu2 Cu2 Cu2 126.9(7) 15 16_556 ?
Cu2 Cu2 Cu2 126.9(7) 14 16_556 ?
Te1 Cu2 Cu2 57.8(4) . 16_556 ?
Te1 Cu2 Cu2 57.8(4) 2 16_556 ?
Cu1 Cu2 Te1 153.5(9) . 15 ?
Ba2 Cu2 Te1 74.8(6) 4_554 15 ?
Te2 Cu2 Te1 71.3(4) . 15 ?
Cu2 Cu2 Te1 55.9(7) 15 15 ?
Cu2 Cu2 Te1 55.9(7) 14 15 ?
Te1 Cu2 Te1 124.2(4) . 15 ?
Te1 Cu2 Te1 124.2(4) 2 15 ?
Cu2 Cu2 Te1 174.6(3) 16_556 15 ?

loop_
_geom_bond_atom_site_label_1
_geom_bond_atom_site_label_2
_geom_bond_distance
_geom_bond_site_symmetry_2
_geom_bond_publ_flag
Ba1 Te1 3.5110(7) . ?
Ba1 Te4 3.5121(3) 16_556 ?
Ba1 Te4 3.5121(3) . ?
Ba1 Cu1 3.5283(14) . ?
Ba1 Te3 3.5723(6) . ?
Ba1 Te2 3.6147(5) 16_556 ?
Ba1 Te2 3.6147(5) . ?
Ba1 Te2 3.6170(5) 14 ?
Ba1 Te2 3.6170(5) 5 ?
Ba1 Te3 3.6348(7) 2_655 ?
Ba1 Ba1 4.5932(8) 3_665 ?
Ba1 Ba1 4.5932(8) 2_655 ?
Ba2 Cu2 2.339(19) 16_556 ?
Ba2 Cu2 2.339(19) 4 ?
Ba2 Cu2 2.339(19) 18_556 ?
Ba2 Cu2 2.339(19) 6 ?
Ba2 Cu2 2.339(19) 17_556 ?
Ba2 Cu2 2.339(19) 5 ?
Ba2 Te1 3.3881(7) 15_556 ?
Ba2 Te1 3.3881(7) 3 ?
Ba2 Te1 3.3881(7) . ?
Ba2 Te1 3.3881(7) 13_556 ?
Ba2 Te1 3.3881(7) 2 ?
Ba2 Te1 3.3881(7) 14_556 ?
Te1 Cu1 2.6329(15) 3 ?
Te1 Cu1 2.6329(15) . ?
Te1 Cu2 2.778(11) 3 ?
Te1 Cu2 2.778(11) 16_556 ?
Te1 Cu2 2.778(11) 18_556 ?
Te1 Cu2 2.778(11) . ?
Te1 Cu2 3.14(2) 14 ?
Te1 Cu2 3.14(2) 5 ?
Te1 Ba2 3.3881(7) 4_554 ?
Te1 Ba1 3.5110(7) 8 ?
Te2 Cu2 2.483(16) . ?
Te2 Cu1 2.7602(18) . ?
Te2 Te3 2.8855(8) . ?
Te2 Ba1 3.6147(5) 7 ?
Te2 Ba1 3.6170(5) 21 ?
Te2 Ba1 3.6170(5) 15 ?
Te3 Te2 2.8855(8) 16_556 ?
Te3 Ba1 3.5723(6) 7 ?
Te3 Ba1 3.6348(7) 3_665 ?
Te3 Ba1 3.6348(7) 9_665 ?
Te4 Ba1 3.5121(3) 20_655 ?
Te4 Ba1 3.5121(3) 2_655 ?
Te4 Ba1 3.5121(3) 21 ?
Te4 Ba1 3.5121(3) 3_665 ?
Te4 Ba1 3.5121(3) 19_665 ?
Cu1 Cu2 1.59(2) . ?
Cu1 Cu2 1.59(2) 16_556 ?
Cu1 Te1 2.6329(15) 2 ?
Cu1 Te2 2.7602(18) 16_556 ?
Cu1 Ba1 3.5283(14) 7 ?
Cu1 Ba2 3.594(2) 4_554 ?
Cu2 Ba2 2.339(19) 4_554 ?
Cu2 Cu2 2.74(3) 15 ?
Cu2 Cu2 2.74(3) 14 ?
Cu2 Te1 2.778(11) 2 ?
Cu2 Cu2 2.96(4) 16_556 ?
Cu2 Te1 3.14(2) 15 ?
